data_8102450
loop_
_publ_author_name
'Shan Hu'
'Li-Jun Jiang'
'Xin-Hua Li'

_publ_section_title
;
 Crystal structure of bis(m-1,3-bis(4-pyridyl)propane)cadium(II)
 dichloride dihydrate, Cd(C13H14N2)2Cl2 &#x00B7; 2H2O
;
_journal_issue 1
_journal_name_full 'Zeitschrift f\"ur Kristallographie - New Crystal Structures'
_journal_page_first 134
_journal_volume 225
_journal_year 2010
_chemical_formula_moiety 'C26 H28 Cd Cl2 N4, 2(H2 O)'
_chemical_formula_sum 'C26 H32 Cd Cl2 N4 O2'
_chemical_formula_weight 615.86
_chemical_name_systematic
; 
poly[di-\m-1,3-bis(4-pyridyl)propane-di-
chloride-Cadmium(II) dihydrate], [[CdCl~2~(C~13~H~14~N~2~)
~2~]^.^2(H~2~O)]~n~
;
_space_group_IT_number 88
_symmetry_cell_setting tetragonal
_symmetry_space_group_name_Hall '-I 4ad'
_symmetry_space_group_name_H-M 'I 41/a :2'
_atom_sites_solution_hydrogens geom
_atom_sites_solution_primary direct
_atom_sites_solution_secondary difmap
_audit_creation_method SHELXL-97
_cell_angle_alpha 90.00
_cell_angle_beta 90.00
_cell_angle_gamma 90.00
_cell_formula_units_Z 16
_cell_length_a 17.576(2)
_cell_length_b 17.576(2)
_cell_length_c 42.923(11)
_cell_measurement_reflns_used 5624
_cell_measurement_temperature 291(2)
_cell_measurement_theta_max 25.56
_cell_measurement_theta_min 2.63
_cell_volume 13260(4)
_computing_cell_refinement 'SAINT (Siemens, 1997)'
_computing_data_collection 'SMART (Siemens, 1997)'
_computing_data_reduction 'SAINT (Siemens, 1997)'
_computing_molecular_graphics 'ORTEP-II (Johnson, 1976)'
_computing_publication_material 'SHELXL-97 (Sheldrick, 1997)'
_computing_structure_refinement 'SHELXL-97 (Sheldrick, 1997)'
_computing_structure_solution 'SHELXS-97 (Sheldrick, 1997)'
_diffrn_ambient_temperature 298(2)
_diffrn_measured_fraction_theta_full 1.000
_diffrn_measured_fraction_theta_max 1.000
_diffrn_measurement_device_type 'Bruker SMART CCD area detector'
_diffrn_measurement_method '600 frames, delta omega = 2 dgr'
_diffrn_radiation_monochromator graphite
_diffrn_radiation_source 'fine-focus sealed tube'
_diffrn_radiation_type MoK\a
_diffrn_radiation_wavelength 0.71073
_diffrn_reflns_av_R_equivalents 0.0647
_diffrn_reflns_av_sigmaI/netI 0.0830
_diffrn_reflns_limit_h_max 18
_diffrn_reflns_limit_h_min -21
_diffrn_reflns_limit_k_max 21
_diffrn_reflns_limit_k_min -17
_diffrn_reflns_limit_l_max 49
_diffrn_reflns_limit_l_min -52
_diffrn_reflns_number 36894
_diffrn_reflns_theta_full 26.00
_diffrn_reflns_theta_max 26.00
_diffrn_reflns_theta_min 1.25
_diffrn_standards_decay_% 0
_diffrn_standards_number 0
_exptl_absorpt_coefficient_mu 0.844
_exptl_absorpt_correction_T_max 0.8230
_exptl_absorpt_correction_T_min 0.7857
_exptl_absorpt_correction_type numerical
_exptl_absorpt_process_details 'SADABS (Sheldrick, 1996)'
_exptl_crystal_colour colorless
_exptl_crystal_density_diffrn 1.234
_exptl_crystal_density_method 'not measured'
_exptl_crystal_description block
_exptl_crystal_F_000 5024
_exptl_crystal_size_max 0.30
_exptl_crystal_size_mid 0.26
_exptl_crystal_size_min 0.24
_refine_diff_density_max 0.723
_refine_diff_density_min -0.752
_refine_diff_density_rms 0.064
_refine_ls_extinction_method none
_refine_ls_goodness_of_fit_ref 0.989
_refine_ls_hydrogen_treatment constr
_refine_ls_matrix_type full
_refine_ls_number_parameters 344
_refine_ls_number_reflns 6535
_refine_ls_number_restraints 0
_refine_ls_restrained_S_all 0.989
_refine_ls_R_factor_all 0.1305
_refine_ls_R_factor_gt 0.0535
_refine_ls_shift/su_max 0.000
_refine_ls_shift/su_mean 0.000
_refine_ls_structure_factor_coef Fsqd
_refine_ls_weighting_details 'calc w=1/[\s^2^(Fo^2^)+(0.04P)^2^+0.22P] where P=(Fo^2^+2Fc^2^)/3'
_refine_ls_weighting_scheme calc
_refine_ls_wR_factor_gt 0.0897
_refine_ls_wR_factor_ref 0.1046
_reflns_number_gt 3745
_reflns_number_total 6535
_reflns_threshold_expression >2sigma(I)
_cod_data_source_file 1267-2626.cff
_cod_data_source_block 1
_cod_original_cell_volume 13259(4)
_cod_original_sg_symbol_Hall '-I 4ad '
_cod_original_sg_symbol_H-M 'I 41/a '
_cod_database_code 8102450

loop_
_symmetry_equiv_pos_as_xyz
'x, y, z'
'-x+1/2, -y, z+1/2'
'-y+3/4, x+1/4, z+1/4'
'y+3/4, -x+3/4, z+3/4'
'x+1/2, y+1/2, z+1/2'
'-x+1, -y+1/2, z+1'
'-y+5/4, x+3/4, z+3/4'
'y+5/4, -x+5/4, z+5/4'
'-x, -y, -z'
'x-1/2, y, -z-1/2'
'y-3/4, -x-1/4, -z-1/4'
'-y-3/4, x-3/4, -z-3/4'
'-x+1/2, -y+1/2, -z+1/2'
'x, y+1/2, -z'
'y-1/4, -x+1/4, -z+1/4'
'-y-1/4, x-1/4, -z-1/4'

loop_
_atom_site_label
_atom_site_type_symbol
_atom_site_fract_x
_atom_site_fract_y
_atom_site_fract_z
_atom_site_U_iso_or_equiv
_atom_site_adp_type
_atom_site_occupancy
_atom_site_symmetry_multiplicity
_atom_site_calc_flag
_atom_site_refinement_flags
_atom_site_disorder_assembly
_atom_site_disorder_group
C1 C 0.5394(2) 0.3563(2) 0.90920(10) 0.0383(10) Uani 1 1 d . . .
H1 H 0.4866 0.3533 0.9086 0.046 Uiso 1 1 calc R . .
C2 C 0.5751(3) 0.4035(2) 0.88678(10) 0.0406(11) Uani 1 1 d . . .
H2 H 0.5470 0.4326 0.8728 0.049 Uiso 1 1 calc R . .
C3 C 0.6573(2) 0.4044(3) 0.88673(9) 0.0424(11) Uani 1 1 d . . .
C4 C 0.6905(3) 0.3596(2) 0.91022(10) 0.0410(10) Uani 1 1 d . . .
H4 H 0.7431 0.3571 0.9123 0.049 Uiso 1 1 calc R . .
C5 C 0.6428(2) 0.3184(2) 0.93051(9) 0.0355(10) Uani 1 1 d . . .
H5 H 0.6664 0.2891 0.9457 0.043 Uiso 1 1 calc R . .
C6 C 0.7022(3) 0.4519(2) 0.86605(10) 0.0431(11) Uani 1 1 d . . .
H6A H 0.7361 0.4838 0.8782 0.052 Uiso 1 1 calc R . .
H6B H 0.6689 0.4846 0.8540 0.052 Uiso 1 1 calc R . .
C7 C 0.7498(2) 0.4002(2) 0.84352(9) 0.0364(10) Uani 1 1 d . . .
H7A H 0.7158 0.3678 0.8316 0.044 Uiso 1 1 calc R . .
H7B H 0.7835 0.3678 0.8556 0.044 Uiso 1 1 calc R . .
C8 C 0.7986(3) 0.4518(3) 0.82039(12) 0.0508(12) Uani 1 1 d . . .
H8A H 0.7647 0.4833 0.8081 0.061 Uiso 1 1 calc R . .
H8B H 0.8313 0.4852 0.8324 0.061 Uiso 1 1 calc R . .
C9 C 0.8462(2) 0.4044(2) 0.79919(10) 0.0416(11) Uani 1 1 d . . .
C10 C 0.8110(2) 0.3586(2) 0.77529(10) 0.0366(10) Uani 1 1 d . . .
H10 H 0.7583 0.3564 0.7737 0.044 Uiso 1 1 calc R . .
C11 C 0.8517(2) 0.3221(2) 0.75686(10) 0.0361(10) Uani 1 1 d . . .
H11 H 0.8258 0.2932 0.7421 0.043 Uiso 1 1 calc R . .
C12 C 0.9640(3) 0.3654(2) 0.77843(10) 0.0444(11) Uani 1 1 d . . .
H12 H 1.0168 0.3691 0.7781 0.053 Uiso 1 1 calc R . .
C13 C 0.9254(2) 0.4038(2) 0.80044(10) 0.0381(10) Uani 1 1 d . . .
H13 H 0.9511 0.4294 0.8162 0.046 Uiso 1 1 calc R . .
C14 C 0.6441(3) 0.6754(2) 0.88093(10) 0.0399(11) Uani 1 1 d . . .
H14 H 0.6687 0.6981 0.8641 0.048 Uiso 1 1 calc R . .
C15 C 0.6859(2) 0.6361(3) 0.90164(10) 0.0413(11) Uani 1 1 d . . .
H15 H 0.7386 0.6394 0.9003 0.050 Uiso 1 1 calc R . .
C16 C 0.6571(2) 0.5944(3) 0.92309(11) 0.0459(11) Uani 1 1 d . . .
C17 C 0.5831(3) 0.5948(3) 0.92657(11) 0.0473(12) Uani 1 1 d . . .
H17 H 0.5615 0.5695 0.9434 0.057 Uiso 1 1 calc R . .
C18 C 0.5325(3) 0.6351(3) 0.90401(9) 0.0431(11) Uani 1 1 d . . .
H18 H 0.4799 0.6297 0.9036 0.052 Uiso 1 1 calc R . .
C19 C 0.7085(3) 0.5464(3) 0.94555(10) 0.0481(12) Uani 1 1 d . . .
H19A H 0.6768 0.5109 0.9570 0.058 Uiso 1 1 calc R . .
H19B H 0.7443 0.5171 0.9333 0.058 Uiso 1 1 calc R . .
C20 C 0.7532(3) 0.5970(2) 0.96913(11) 0.0456(11) Uani 1 1 d . . .
H20A H 0.7848 0.6330 0.9579 0.055 Uiso 1 1 calc R . .
H20B H 0.7178 0.6255 0.9820 0.055 Uiso 1 1 calc R . .
C21 C 0.8030(3) 0.5466(3) 0.98972(11) 0.0499(12) Uani 1 1 d . . .
H21A H 0.7717 0.5092 1.0003 0.060 Uiso 1 1 calc R . .
H21B H 0.8399 0.5198 0.9770 0.060 Uiso 1 1 calc R . .
C22 C 0.8426(3) 0.5939(3) 1.01283(11) 0.0472(12) Uani 1 1 d . . .
C23 C 0.9278(3) 0.5906(3) 1.01257(10) 0.0484(12) Uani 1 1 d . . .
H23 H 0.9537 0.5616 0.9979 0.058 Uiso 1 1 calc R . .
C24 C 0.9677(3) 0.6329(2) 1.03540(10) 0.0413(11) Uani 1 1 d . . .
H24 H 1.0202 0.6278 1.0371 0.050 Uiso 1 1 calc R . .
C25 C 0.8539(2) 0.6816(2) 1.05527(10) 0.0394(10) Uani 1 1 d . . .
H25 H 0.8285 0.7123 1.0696 0.047 Uiso 1 1 calc R . .
C26 C 0.8116(3) 0.6360(3) 1.03413(10) 0.0487(12) Uani 1 1 d . . .
H26 H 0.7588 0.6364 1.0356 0.058 Uiso 1 1 calc R . .
Cd1 Cd 0.5000 0.2500 0.967882(10) 0.03703(12) Uani 1 2 d S . .
Cd2 Cd 0.5000 0.7500 0.843857(12) 0.05091(16) Uani 1 2 d S . .
Cl1 Cl 0.39557(6) 0.35362(6) 0.96823(2) 0.0408(3) Uani 1 1 d . . .
Cl2 Cl 0.60584(6) 0.85119(7) 0.84333(3) 0.0484(3) Uani 1 1 d . . .
N1 N 0.57307(19) 0.31754(19) 0.93002(9) 0.0404(9) Uani 1 1 d . . .
N2 N 0.92703(19) 0.3189(2) 0.75544(9) 0.0438(9) Uani 1 1 d . . .
N3 N 0.5740(2) 0.68263(19) 0.88327(8) 0.0414(9) Uani 1 1 d . . .
N4 N 0.9302(2) 0.6807(2) 1.05478(8) 0.0447(9) Uani 1 1 d . . .
O1 O 0.8553(5) 0.8360(4) 0.98698(19) 0.055(2) Uani 0.40 1 d P . .
H1D H 0.8195 0.8637 0.9799 0.066 Uiso 0.40 1 d PR . .
H1A H 0.8799 0.8606 1.0007 0.083 Uiso 0.40 1 d PR . .
O2 O 0.8997(4) 0.7395(4) 0.96933(16) 0.0464(19) Uani 0.40 1 d P . .
H2A H 0.9423 0.7580 0.9638 0.070 Uiso 0.40 1 d PR . .
H2B H 0.8746 0.7267 0.9532 0.070 Uiso 0.40 1 d PR . .
O3 O 0.0637(5) 0.5945(4) 0.94021(18) 0.053(2) Uani 0.40 1 d P . .
H3C H 0.0673 0.6427 0.9396 0.064 Uiso 0.40 1 d PR . .
H3B H 0.1066 0.5746 0.9361 0.064 Uiso 0.40 1 d PR . .
O4 O 0.9017(4) 0.6169(4) 0.90678(18) 0.0429(18) Uani 0.40 1 d P . .
H4A H 0.9227 0.5900 0.9208 0.052 Uiso 0.40 1 d PR . .
H4B H 0.9149 0.5998 0.8891 0.052 Uiso 0.40 1 d PR . .
O5 O 0.0858(4) 0.7348(4) 0.90907(17) 0.0424(18) Uani 0.40 1 d P . .
H5B H 0.1012 0.7787 0.9145 0.064 Uiso 0.40 1 d PR . .
H5C H 0.0669 0.7372 0.8909 0.064 Uiso 0.40 1 d PR . .

loop_
_atom_site_aniso_label
_atom_site_aniso_U_11
_atom_site_aniso_U_22
_atom_site_aniso_U_33
_atom_site_aniso_U_23
_atom_site_aniso_U_13
_atom_site_aniso_U_12
C1 0.032(2) 0.043(3) 0.039(2) -0.002(2) 0.004(2) -0.0037(19)
C2 0.054(3) 0.025(2) 0.042(2) 0.0012(19) 0.011(2) 0.001(2)
C3 0.052(3) 0.055(3) 0.020(2) -0.0083(19) 0.0029(19) -0.009(2)
C4 0.042(3) 0.040(3) 0.042(2) 0.005(2) 0.000(2) 0.0063(19)
C5 0.031(2) 0.048(3) 0.027(2) 0.0108(19) -0.0120(18) -0.0010(18)
C6 0.052(3) 0.032(2) 0.045(3) -0.007(2) 0.019(2) 0.0139(19)
C7 0.034(2) 0.036(2) 0.039(2) -0.0108(19) 0.0151(18) -0.0077(17)
C8 0.046(3) 0.048(3) 0.059(3) 0.005(2) 0.029(2) -0.008(2)
C9 0.045(3) 0.040(3) 0.040(2) -0.005(2) 0.018(2) -0.0076(19)
C10 0.033(2) 0.028(2) 0.049(3) 0.007(2) -0.001(2) 0.0102(16)
C11 0.035(3) 0.040(3) 0.034(2) -0.0030(19) -0.0016(19) -0.0138(19)
C12 0.046(3) 0.042(3) 0.045(3) -0.001(2) 0.010(2) 0.006(2)
C13 0.032(2) 0.044(3) 0.038(2) -0.001(2) 0.0005(19) -0.0066(18)
C14 0.043(3) 0.041(3) 0.036(2) -0.015(2) 0.003(2) 0.005(2)
C15 0.031(2) 0.054(3) 0.040(2) 0.006(2) 0.009(2) 0.012(2)
C16 0.040(3) 0.048(3) 0.050(3) 0.009(2) -0.016(2) 0.001(2)
C17 0.040(3) 0.051(3) 0.051(3) 0.006(2) -0.004(2) 0.007(2)
C18 0.036(3) 0.054(3) 0.039(3) -0.013(2) -0.008(2) 0.005(2)
C19 0.057(3) 0.052(3) 0.035(2) -0.011(2) -0.012(2) 0.019(2)
C20 0.050(3) 0.038(2) 0.049(3) 0.007(2) -0.009(2) 0.006(2)
C21 0.041(3) 0.054(3) 0.055(3) 0.016(2) -0.016(2) -0.012(2)
C22 0.044(3) 0.052(3) 0.046(3) 0.013(2) 0.000(2) -0.021(2)
C23 0.059(3) 0.047(3) 0.039(3) 0.001(2) 0.018(2) -0.018(2)
C24 0.046(3) 0.036(2) 0.042(3) 0.013(2) 0.003(2) -0.0091(19)
C25 0.036(2) 0.040(2) 0.042(2) -0.014(2) -0.0090(19) 0.0175(18)
C26 0.041(3) 0.055(3) 0.050(3) -0.013(2) -0.009(2) -0.017(2)
Cd1 0.0433(3) 0.0332(3) 0.0346(2) 0.000 0.000 -0.00528(19)
Cd2 0.0501(3) 0.0472(3) 0.0554(3) 0.000 0.000 0.0109(2)
Cl1 0.0509(6) 0.0285(5) 0.0430(6) 0.0004(5) 0.0011(5) -0.0034(4)
Cl2 0.0415(7) 0.0573(7) 0.0464(6) 0.0005(6) 0.0002(5) 0.0115(5)
N1 0.034(2) 0.036(2) 0.051(2) 0.0061(17) -0.0002(18) -0.0025(15)
N2 0.023(2) 0.055(2) 0.053(2) -0.0106(19) 0.0116(17) -0.0076(16)
N3 0.043(2) 0.0289(19) 0.052(2) -0.0056(17) -0.0061(18) 0.0090(15)
N4 0.042(2) 0.051(2) 0.042(2) -0.0068(18) 0.0002(18) -0.0126(17)
O1 0.064(6) 0.045(5) 0.056(5) -0.002(4) 0.004(4) 0.015(4)
O2 0.038(4) 0.041(4) 0.060(5) -0.010(4) -0.001(4) -0.026(3)
O3 0.052(5) 0.044(5) 0.063(5) 0.004(4) -0.015(4) 0.016(4)
O4 0.045(4) 0.023(4) 0.060(5) -0.003(3) -0.004(4) 0.022(3)
O5 0.030(4) 0.042(4) 0.056(4) 0.006(4) 0.014(4) 0.017(3)

loop_
_atom_type_symbol
_atom_type_description
_atom_type_scat_dispersion_real
_atom_type_scat_dispersion_imag
_atom_type_scat_source
C C 0.0033 0.0016 'International Tables Vol C Tables 4.2.6.8 and 6.1.1.4'
H H 0.0000 0.0000 'International Tables Vol C Tables 4.2.6.8 and 6.1.1.4'
N N 0.0061 0.0033 'International Tables Vol C Tables 4.2.6.8 and 6.1.1.4'
O O 0.0106 0.0060 'International Tables Vol C Tables 4.2.6.8 and 6.1.1.4'
Cd Cd -0.8075 1.2024 'International Tables Vol C Tables 4.2.6.8 and 6.1.1.4'
Cl Cl 0.1484 0.1585 'International Tables Vol C Tables 4.2.6.8 and 6.1.1.4'

loop_
_geom_angle_atom_site_label_1
_geom_angle_atom_site_label_2
_geom_angle_atom_site_label_3
_geom_angle
_geom_angle_site_symmetry_1
_geom_angle_site_symmetry_3
_geom_angle_publ_flag
N1 C1 C2 125.8(4) . . ?
N1 C1 H1 117.1 . . ?
C2 C1 H1 117.1 . . ?
C1 C2 C3 116.7(4) . . ?
C1 C2 H2 121.6 . . ?
C3 C2 H2 121.6 . . ?
C4 C3 C2 114.1(4) . . ?
C4 C3 C6 122.4(4) . . ?
C2 C3 C6 123.4(4) . . ?
C3 C4 C5 119.0(4) . . ?
C3 C4 H4 120.5 . . ?
C5 C4 H4 120.5 . . ?
N1 C5 C4 126.2(4) . . ?
N1 C5 H5 116.9 . . ?
C4 C5 H5 116.9 . . ?
C3 C6 C7 109.5(3) . . ?
C3 C6 H6A 109.8 . . ?
C7 C6 H6A 109.8 . . ?
C3 C6 H6B 109.8 . . ?
C7 C6 H6B 109.8 . . ?
H6A C6 H6B 108.2 . . ?
C6 C7 C8 110.0(3) . . ?
C6 C7 H7A 109.7 . . ?
C8 C7 H7A 109.7 . . ?
C6 C7 H7B 109.7 . . ?
C8 C7 H7B 109.7 . . ?
H7A C7 H7B 108.2 . . ?
C9 C8 C7 111.3(3) . . ?
C9 C8 H8A 109.4 . . ?
C7 C8 H8A 109.4 . . ?
C9 C8 H8B 109.4 . . ?
C7 C8 H8B 109.4 . . ?
H8A C8 H8B 108.0 . . ?
C13 C9 C10 116.8(4) . . ?
C13 C9 C8 122.8(4) . . ?
C10 C9 C8 120.4(4) . . ?
C11 C10 C9 119.6(4) . . ?
C11 C10 H10 120.2 . . ?
C9 C10 H10 120.2 . . ?
C10 C11 N2 128.6(4) . . ?
C10 C11 H11 115.7 . . ?
N2 C11 H11 115.7 . . ?
C13 C12 N2 122.7(4) . . ?
C13 C12 H12 118.7 . . ?
N2 C12 H12 118.7 . . ?
C12 C13 C9 118.8(4) . . ?
C12 C13 H13 120.6 . . ?
C9 C13 H13 120.6 . . ?
N3 C14 C15 122.8(4) . . ?
N3 C14 H14 118.6 . . ?
C15 C14 H14 118.6 . . ?
C16 C15 C14 123.5(4) . . ?
C16 C15 H15 118.2 . . ?
C14 C15 H15 118.2 . . ?
C15 C16 C17 118.2(4) . . ?
C15 C16 C19 121.4(4) . . ?
C17 C16 C19 120.4(4) . . ?
C16 C17 C18 121.3(4) . . ?
C16 C17 H17 119.3 . . ?
C18 C17 H17 119.3 . . ?
N3 C18 C17 112.3(4) . . ?
N3 C18 H18 123.8 . . ?
C17 C18 H18 123.8 . . ?
C20 C19 C16 112.5(4) . . ?
C20 C19 H19A 109.1 . . ?
C16 C19 H19A 109.1 . . ?
C20 C19 H19B 109.1 . . ?
C16 C19 H19B 109.1 . . ?
H19A C19 H19B 107.8 . . ?
C21 C20 C19 109.5(4) . . ?
C21 C20 H20A 109.8 . . ?
C19 C20 H20A 109.8 . . ?
C21 C20 H20B 109.8 . . ?
C19 C20 H20B 109.8 . . ?
H20A C20 H20B 108.2 . . ?
C22 C21 C20 109.5(4) . . ?
C22 C21 H21A 109.8 . . ?
C20 C21 H21A 109.8 . . ?
C22 C21 H21B 109.8 . . ?
C20 C21 H21B 109.8 . . ?
H21A C21 H21B 108.2 . . ?
C26 C22 C21 126.8(4) . . ?
C26 C22 C23 116.6(4) . . ?
C21 C22 C23 116.5(4) . . ?
C24 C23 C22 117.9(4) . . ?
C24 C23 H23 121.0 . . ?
C22 C23 H23 121.0 . . ?
N4 C24 C23 120.8(4) . . ?
N4 C24 H24 119.6 . . ?
C23 C24 H24 119.6 . . ?
N4 C25 C26 120.5(4) . . ?
N4 C25 H25 119.8 . . ?
C26 C25 H25 119.8 . . ?
C22 C26 C25 123.5(4) . . ?
C22 C26 H26 118.3 . . ?
C25 C26 H26 118.3 . . ?
N1 Cd1 N1 94.21(18) 6_554 . yes
N1 Cd1 N2 177.09(12) 6_554 8_454 yes
N1 Cd1 N2 85.40(13) . 8_454 yes
N1 Cd1 N2 85.40(13) 6_554 3_545 ?
N1 Cd1 N2 177.09(12) . 3_545 ?
N2 Cd1 N2 95.15(19) 8_454 3_545 yes
N1 Cd1 Cl1 88.41(9) 6_554 . yes
N1 Cd1 Cl1 92.04(9) . . yes
N2 Cd1 Cl1 88.72(9) 8_454 . yes
N2 Cd1 Cl1 90.83(9) 3_545 . yes
N1 Cd1 Cl1 92.04(9) 6_554 6_554 ?
N1 Cd1 Cl1 88.41(9) . 6_554 ?
N2 Cd1 Cl1 90.83(9) 8_454 6_554 ?
N2 Cd1 Cl1 88.72(9) 3_545 6_554 ?
Cl1 Cd1 Cl1 179.33(5) . 6_554 yes
N4 Cd2 N4 91.71(17) 4_464 7_544 yes
N4 Cd2 N3 88.07(12) 4_464 6_564 yes
N4 Cd2 N3 177.92(13) 7_544 6_564 yes
N4 Cd2 N3 177.92(13) 4_464 . ?
N4 Cd2 N3 88.07(12) 7_544 . ?
N3 Cd2 N3 92.22(16) 6_564 . yes
N4 Cd2 Cl2 88.87(10) 4_464 6_564 yes
N4 Cd2 Cl2 90.43(10) 7_544 6_564 yes
N3 Cd2 Cl2 87.50(9) 6_564 6_564 yes
N3 Cd2 Cl2 93.20(9) . 6_564 yes
N4 Cd2 Cl2 90.43(10) 4_464 . ?
N4 Cd2 Cl2 88.87(10) 7_544 . ?
N3 Cd2 Cl2 93.20(9) 6_564 . ?
N3 Cd2 Cl2 87.50(9) . . ?
Cl2 Cd2 Cl2 178.99(6) 6_564 . yes
C5 N1 C1 118.1(4) . . ?
C5 N1 Cd1 122.2(3) . . ?
C1 N1 Cd1 119.6(3) . . ?
C11 N2 C12 113.3(3) . . ?
C11 N2 Cd1 126.0(3) . 7_544 ?
C12 N2 Cd1 120.6(3) . 7_544 ?
C14 N3 C18 119.9(4) . . ?
C14 N3 Cd2 121.5(3) . . ?
C18 N3 Cd2 116.5(3) . . ?
C25 N4 C24 120.2(4) . . ?
C25 N4 Cd2 119.5(3) . 3_655 ?
C24 N4 Cd2 119.6(3) . 3_655 ?
H1D O1 H1A 109.5 . . ?
H2A O2 H2B 109.5 . . ?
H3C O3 H3B 109.7 . . ?
H4A O4 H4B 108.6 . . ?
H5B O5 H5C 109.5 . . ?

loop_
_geom_bond_atom_site_label_1
_geom_bond_atom_site_label_2
_geom_bond_distance
_geom_bond_site_symmetry_2
_geom_bond_publ_flag
C1 N1 1.270(5) . ?
C1 C2 1.418(6) . ?
C1 H1 0.9300 . ?
C2 C3 1.445(6) . ?
C2 H2 0.9300 . ?
C3 C4 1.406(6) . ?
C3 C6 1.452(6) . ?
C4 C5 1.409(6) . ?
C4 H4 0.9300 . ?
C5 N1 1.225(5) . ?
C5 H5 0.9300 . ?
C6 C7 1.568(5) . ?
C6 H6A 0.9700 . ?
C6 H6B 0.9700 . ?
C7 C8 1.596(5) . ?
C7 H7A 0.9700 . ?
C7 H7B 0.9700 . ?
C8 C9 1.490(6) . ?
C8 H8A 0.9700 . ?
C8 H8B 0.9700 . ?
C9 C13 1.394(6) . ?
C9 C10 1.444(6) . ?
C10 C11 1.244(5) . ?
C10 H10 0.9300 . ?
C11 N2 1.327(5) . ?
C11 H11 0.9300 . ?
C12 C13 1.344(6) . ?
C12 N2 1.438(5) . ?
C12 H12 0.9300 . ?
C13 H13 0.9300 . ?
C14 N3 1.243(5) . ?
C14 C15 1.344(6) . ?
C14 H14 0.9300 . ?
C15 C16 1.282(6) . ?
C15 H15 0.9300 . ?
C16 C17 1.309(6) . ?
C16 C19 1.567(6) . ?
C17 C18 1.493(6) . ?
C17 H17 0.9300 . ?
C18 N3 1.422(6) . ?
C18 H18 0.9300 . ?
C19 C20 1.560(6) . ?
C19 H19A 0.9700 . ?
C19 H19B 0.9700 . ?
C20 C21 1.526(6) . ?
C20 H20A 0.9700 . ?
C20 H20B 0.9700 . ?
C21 C22 1.470(6) . ?
C21 H21A 0.9700 . ?
C21 H21B 0.9700 . ?
C22 C26 1.297(6) . ?
C22 C23 1.499(6) . ?
C23 C24 1.416(6) . ?
C23 H23 0.9300 . ?
C24 N4 1.353(5) . ?
C24 H24 0.9300 . ?
C25 N4 1.342(5) . ?
C25 C26 1.421(5) . ?
C25 H25 0.9300 . ?
C26 H26 0.9300 . ?
Cd1 N1 2.387(3) 6_554 ?
Cd1 N1 2.387(4) . yes
Cd1 N2 2.389(3) 8_454 yes
Cd1 N2 2.389(3) 3_545 ?
Cd1 Cl1 2.5857(11) . yes
Cd1 Cl1 2.5857(11) 6_554 ?
Cd2 N4 2.408(3) 4_464 yes
Cd2 N4 2.408(3) 7_544 ?
Cd2 N3 2.440(3) 6_564 ?
Cd2 N3 2.440(3) . yes
Cd2 Cl2 2.5737(13) 6_564 ?
Cd2 Cl2 2.5737(13) . yes
N2 Cd1 2.389(3) 7_544 ?
N4 Cd2 2.408(3) 3_655 ?
O1 H1D 0.8500 . ?
O1 H1A 0.8502 . ?
O2 H2A 0.8501 . ?
O2 H2B 0.8501 . ?
O3 H3C 0.8499 . ?
O3 H3B 0.8500 . ?
O4 H4A 0.8499 . ?
O4 H4B 0.8500 . ?
O5 H5B 0.8500 . ?
O5 H5C 0.8501 . ?
